data_2016329
loop_
_publ_author_name
'Kukovec, Boris-Marko'
'Popovi\'c, Zora'
'Pavlovi\'c, Gordana'

_publ_section_title
;A new coordination mode of 6-methylnicotinic acid in
 <i>trans</i>-tetraaquabis(6-methylpyridine-3-carboxylato-\k<i>O</i>)cobalt(II)
 tetrahydrate
;
_journal_coeditor_code GD3165
_journal_issue 12
_journal_name_full 'Acta Crystallographica Section C'
_journal_page_first m615
_journal_page_last m617
_journal_paper_doi 10.1107/S0108270107056570
_journal_volume 63
_journal_year 2007
_chemical_formula_iupac '[Co (C7 H6 N O2)2 (H2 O)4], 4H2 O'
_chemical_formula_moiety 'C14 H20 Co N2 O8, 4(H2 O)'
_chemical_formula_sum 'C14 H28 Co N2 O12'
_chemical_formula_weight 475.31
_chemical_name_common
;
 tetraaqua-trans-bis(6-methylnicotinato-O)cobalt(II)
tetrahydrate
;
_chemical_name_systematic
;
tetraaqua-trans-bis(6-methylpyridine-3-carboxylato-\kO)cobalt(II)
tetrahydrate
;
_space_group_IT_number 2
_symmetry_cell_setting triclinic
_symmetry_space_group_name_Hall '-P 1'
_symmetry_space_group_name_H-M 'P -1'
_atom_sites_solution_hydrogens geom
_atom_sites_solution_primary direct
_atom_sites_solution_secondary difmap
_audit_creation_method SHELXL-97
_cell_angle_alpha 86.829(2)
_cell_angle_beta 78.746(3)
_cell_angle_gamma 65.357(3)
_cell_formula_units_Z 1
_cell_length_a 7.0284(2)
_cell_length_b 7.3655(2)
_cell_length_c 11.4912(4)
_cell_measurement_reflns_used 12287
_cell_measurement_temperature 296(2)
_cell_measurement_theta_max 34.93
_cell_measurement_theta_min 3.99
_cell_volume 530.07(3)
_computing_cell_refinement 'CrysAlis CCD or RED? (Oxford Diffraction, 2007)'
_computing_data_collection 'CrysAlis CCD (Oxford Diffraction, 2007)'
_computing_data_reduction 'CrysAlis RED (Oxford Diffraction, 2007)'
_computing_molecular_graphics 'ORTEP-3 (Farrugia, 1997) and Mercury (Macrae <i>et al.</i>,  2006)'
_computing_publication_material 'SHELXL97 (Sheldrick, 1997)'
_computing_structure_refinement 'SHELXL97 (Sheldrick, 1997)'
_computing_structure_solution 'SHELXS97 (Sheldrick, 1997)'
_diffrn_ambient_temperature 296(2)
_diffrn_measured_fraction_theta_full 0.994
_diffrn_measured_fraction_theta_max 0.994
_diffrn_measurement_device_type 'Oxford Diffraction Xcalibur2 diffractometer with Sapphire 3 CCD detector'
_diffrn_measurement_method \w-scan
_diffrn_radiation_monochromator graphite
_diffrn_radiation_source 'fine-focus sealed tube'
_diffrn_radiation_type MoK\a
_diffrn_radiation_wavelength 0.71073
_diffrn_reflns_av_R_equivalents 0.0156
_diffrn_reflns_av_sigmaI/netI 0.0123
_diffrn_reflns_limit_h_max 9
_diffrn_reflns_limit_h_min -9
_diffrn_reflns_limit_k_max 10
_diffrn_reflns_limit_k_min -10
_diffrn_reflns_limit_l_max 16
_diffrn_reflns_limit_l_min -16
_diffrn_reflns_number 14868
_diffrn_reflns_theta_full 30.00
_diffrn_reflns_theta_max 30.00
_diffrn_reflns_theta_min 4.01
_diffrn_standards_interval_count '1 ref frame per 50 dc frames'
_exptl_absorpt_coefficient_mu 0.871
_exptl_absorpt_correction_T_max 0.940
_exptl_absorpt_correction_T_min 0.720
_exptl_absorpt_correction_type multi-scan
_exptl_absorpt_process_details '(CrysAlis RED; Oxford Diffraction, 2007)'
_exptl_crystal_colour red
_exptl_crystal_density_diffrn 1.489
_exptl_crystal_density_method 'not measured'
_exptl_crystal_description block
_exptl_crystal_F_000 249
_exptl_crystal_size_max 0.53
_exptl_crystal_size_mid 0.33
_exptl_crystal_size_min 0.07
_refine_diff_density_max 0.298
_refine_diff_density_min -0.819
_refine_ls_extinction_method none
_refine_ls_goodness_of_fit_ref 1.117
_refine_ls_hydrogen_treatment mixed
_refine_ls_matrix_type full
_refine_ls_number_parameters 166
_refine_ls_number_reflns 3062
_refine_ls_number_restraints 8
_refine_ls_restrained_S_all 1.119
_refine_ls_R_factor_all 0.0372
_refine_ls_R_factor_gt 0.0339
_refine_ls_shift/su_max 0.000
_refine_ls_shift/su_mean 0.000
_refine_ls_structure_factor_coef Fsqd
_refine_ls_weighting_details 'calc w=1/[\s^2^(Fo^2^)+(0.0592P)^2^+0.0689P] where P=(Fo^2^+2Fc^2^)/3'
_refine_ls_weighting_scheme calc
_refine_ls_wR_factor_gt 0.0860
_refine_ls_wR_factor_ref 0.0892
_reflns_number_gt 2783
_reflns_number_total 3062
_reflns_threshold_expression I>2\s(I)
_cod_data_source_file gd3165.cif
_cod_data_source_block I
_cod_database_code 2016329
_cod_database_fobs_code 2016329

loop_
_symmetry_equiv_pos_as_xyz
'x, y, z'
'-x, -y, -z'

loop_
_atom_site_type_symbol
_atom_site_label
_atom_site_fract_x
_atom_site_fract_y
_atom_site_fract_z
_atom_site_U_iso_or_equiv
_atom_site_adp_type
_atom_site_calc_flag
_atom_site_refinement_flags
_atom_site_occupancy
Co Co1 0.0000 0.5000 0.5000 0.02579(9) Uani d S 1
N N1 -0.19146(18) 0.77732(17) -0.04924(9) 0.0299(2) Uani d . 1
O O1 -0.10712(16) 0.56022(16) 0.34141(8) 0.0342(2) Uani d . 1
O O2 0.10956(16) 0.68928(16) 0.23789(9) 0.0342(2) Uani d . 1
O O3 0.27610(15) 0.54722(16) 0.42744(9) 0.0336(2) Uani d D 1
H H31 0.303(4) 0.628(4) 0.470(2) 0.065(7) Uiso d D 1
H H32 0.241(4) 0.610(4) 0.356(2) 0.071(7) Uiso d D 1
O O4 0.1713(2) 0.19649(16) 0.44155(10) 0.0421(2) Uani d D 1
H H41 0.136(3) 0.153(3) 0.390(2) 0.049(6) Uiso d D 1
H H42 0.223(3) 0.103(3) 0.4783(19) 0.048(6) Uiso d D 1
O O5 0.3325(2) 0.8246(2) 0.56128(11) 0.0454(3) Uani d D 1
H H51 0.447(4) 0.759(4) 0.576(2) 0.075(8) Uiso d D 1
H H52 0.244(5) 0.831(5) 0.622(3) 0.089(9) Uiso d D 1
O O6 0.0242(2) 0.08979(18) 0.26089(10) 0.0432(3) Uani d D 1
H H61 0.082(3) 0.136(3) 0.1935(19) 0.050(5) Uiso d D 1
H H62 0.058(4) -0.030(4) 0.253(2) 0.069(7) Uiso d D 1
C C1 -0.09323(19) 0.74354(19) 0.04328(11) 0.0279(2) Uani d . 1
H H1 0.0301 0.7649 0.0346 0.034 Uiso calc R 1
C C2 -0.16503(18) 0.67819(17) 0.15192(10) 0.0248(2) Uani d . 1
C C3 -0.3510(2) 0.6491(2) 0.16393(11) 0.0318(2) Uani d . 1
H H3 -0.4043 0.6047 0.2349 0.038 Uiso calc R 1
C C4 -0.4557(2) 0.6867(2) 0.06949(12) 0.0336(3) Uani d . 1
H H4 -0.5817 0.6704 0.0768 0.040 Uiso calc R 1
C C5 -0.3711(2) 0.74921(18) -0.03710(11) 0.0284(2) Uani d . 1
C C6 -0.04491(18) 0.64040(17) 0.25142(10) 0.0249(2) Uani d . 1
C C7 -0.4755(2) 0.7869(2) -0.14280(13) 0.0378(3) Uani d . 1
H H71 -0.3905 0.6836 -0.2022 0.057 Uiso calc R 1
H H72 -0.4888 0.9141 -0.1744 0.057 Uiso calc R 1
H H73 -0.6145 0.7872 -0.1196 0.057 Uiso calc R 1

loop_
_atom_site_aniso_label
_atom_site_aniso_U_11
_atom_site_aniso_U_22
_atom_site_aniso_U_33
_atom_site_aniso_U_12
_atom_site_aniso_U_13
_atom_site_aniso_U_23
Co1 0.02864(13) 0.02988(13) 0.02113(12) -0.01411(9) -0.00647(8) 0.00500(8)
N1 0.0331(5) 0.0315(5) 0.0235(5) -0.0122(4) -0.0061(4) 0.0056(4)
O1 0.0423(5) 0.0454(5) 0.0255(4) -0.0270(4) -0.0128(4) 0.0118(4)
O2 0.0374(5) 0.0416(5) 0.0321(5) -0.0235(4) -0.0119(4) 0.0098(4)
O3 0.0340(5) 0.0419(5) 0.0306(4) -0.0208(4) -0.0086(4) 0.0057(4)
O4 0.0577(7) 0.0297(5) 0.0366(5) -0.0128(5) -0.0163(5) 0.0017(4)
O5 0.0391(6) 0.0522(7) 0.0429(6) -0.0155(5) -0.0127(5) 0.0075(5)
O6 0.0615(7) 0.0391(6) 0.0315(5) -0.0266(5) -0.0010(5) 0.0009(4)
C1 0.0283(5) 0.0310(6) 0.0247(5) -0.0128(4) -0.0055(4) 0.0053(4)
C2 0.0271(5) 0.0234(5) 0.0221(5) -0.0091(4) -0.0043(4) 0.0022(4)
C3 0.0340(6) 0.0390(6) 0.0259(5) -0.0195(5) -0.0048(4) 0.0055(5)
C4 0.0311(6) 0.0419(7) 0.0317(6) -0.0186(5) -0.0073(5) 0.0032(5)
C5 0.0305(5) 0.0253(5) 0.0263(5) -0.0074(4) -0.0080(4) 0.0011(4)
C6 0.0287(5) 0.0223(5) 0.0232(5) -0.0098(4) -0.0055(4) 0.0016(4)
C7 0.0417(7) 0.0361(7) 0.0328(6) -0.0098(6) -0.0159(5) 0.0017(5)

loop_
_atom_type_symbol
_atom_type_description
_atom_type_scat_dispersion_real
_atom_type_scat_dispersion_imag
_atom_type_scat_source
C C 0.0033 0.0016 'International Tables Vol C Tables 4.2.6.8 and 6.1.1.4'
H H 0.0000 0.0000 'International Tables Vol C Tables 4.2.6.8 and 6.1.1.4'
Co Co 0.3494 0.9721 'International Tables Vol C Tables 4.2.6.8 and 6.1.1.4'
N N 0.0061 0.0033 'International Tables Vol C Tables 4.2.6.8 and 6.1.1.4'
O O 0.0106 0.0060 'International Tables Vol C Tables 4.2.6.8 and 6.1.1.4'

loop_
_geom_angle_atom_site_label_1
_geom_angle_atom_site_label_2
_geom_angle_atom_site_label_3
_geom_angle_site_symmetry_1
_geom_angle_site_symmetry_3
_geom_angle
_geom_angle_publ_flag
O1 Co1 O1 . 2_566 180.0 no
O1 Co1 O3 . . 92.11(4) yes
O1 Co1 O3 2_566 . 87.89(4) no
O1 Co1 O3 . 2_566 87.89(4) yes
O1 Co1 O3 2_566 2_566 92.11(4) no
O3 Co1 O3 . 2_566 180.0 no
O1 Co1 O4 . . 88.30(4) yes
O1 Co1 O4 2_566 . 91.70(4) no
O3 Co1 O4 . . 88.41(5) yes
O3 Co1 O4 2_566 . 91.59(5) yes
O1 Co1 O4 . 2_566 91.70(4) yes
O1 Co1 O4 2_566 2_566 88.30(4) no
O3 Co1 O4 . 2_566 91.59(5) no
O3 Co1 O4 2_566 2_566 88.41(5) no
O4 Co1 O4 . 2_566 180.0 no
C1 N1 C5 . . 118.58(11) no
C6 O1 Co1 . . 128.79(8) no
Co1 O3 H31 . . 115.6(16) no
Co1 O3 H32 . . 101.6(17) no
H31 O3 H32 . . 108(2) no
Co1 O4 H41 . . 120.2(15) no
Co1 O4 H42 . . 128.7(16) no
H41 O4 H42 . . 103(2) no
H51 O5 H52 . . 107(3) no
H61 O6 H62 . . 110(2) no
N1 C1 C2 . . 123.70(11) no
N1 C1 H1 . . 118.2 no
C2 C1 H1 . . 118.2 no
C3 C2 C1 . . 117.46(11) no
C3 C2 C6 . . 121.70(10) no
C1 C2 C6 . . 120.83(11) no
C4 C3 C2 . . 119.30(11) no
C4 C3 H3 . . 120.4 no
C2 C3 H3 . . 120.4 no
C3 C4 C5 . . 119.58(12) no
C3 C4 H4 . . 120.2 no
C5 C4 H4 . . 120.2 no
N1 C5 C4 . . 121.36(11) no
N1 C5 C7 . . 117.06(12) no
C4 C5 C7 . . 121.58(12) no
O1 C6 O2 . . 125.66(11) no
O1 C6 C2 . . 116.49(10) no
O2 C6 C2 . . 117.85(10) no
C5 C7 H71 . . 109.5 no
C5 C7 H72 . . 109.5 no
H71 C7 H72 . . 109.5 no
C5 C7 H73 . . 109.5 no
H71 C7 H73 . . 109.5 no
H72 C7 H73 . . 109.5 no

loop_
_geom_bond_atom_site_label_1
_geom_bond_atom_site_label_2
_geom_bond_site_symmetry_2
_geom_bond_distance
_geom_bond_publ_flag
Co1 O1 . 2.0621(9) yes
Co1 O1 2_566 2.0621(9) no
Co1 O3 . 2.1169(9) yes
Co1 O3 2_566 2.1169(9) no
Co1 O4 . 2.1223(11) yes
Co1 O4 2_566 2.1223(11) no
N1 C1 . 1.3352(16) no
N1 C5 . 1.3424(17) no
O1 C6 . 1.2572(14) yes
O2 C6 . 1.2595(15) yes
O3 H31 . 0.89(2) no
O3 H32 . 0.94(2) no
O4 H41 . 0.82(2) no
O4 H42 . 0.78(2) no
O5 H51 . 0.79(3) no
O5 H52 . 0.83(3) no
O6 H61 . 0.92(2) no
O6 H62 . 0.82(3) no
C1 C2 . 1.3910(16) no
C1 H1 . 0.9300 no
C2 C3 . 1.3907(17) no
C2 C6 . 1.4977(16) no
C3 C4 . 1.3797(18) no
C3 H3 . 0.9300 no
C4 C5 . 1.3955(18) no
C4 H4 . 0.9300 no
C5 C7 . 1.4941(18) no
C7 H71 . 0.9600 no
C7 H72 . 0.9600 no
C7 H73 . 0.9600 no

loop_
_geom_hbond_atom_site_label_D
_geom_hbond_atom_site_label_H
_geom_hbond_atom_site_label_A
_geom_hbond_site_symmetry_A
_geom_hbond_distance_DH
_geom_hbond_distance_HA
_geom_hbond_distance_DA
_geom_hbond_angle_DHA
_geom_hbond_publ_flag
O3 H31 O5 1_555 0.90(3) 1.93(3) 2.821(2) 174(3) yes
O3 H32 O2 . 0.94(2) 1.73(3) 2.633(2) 159(3) yes
O4 H41 O6 1_555 0.81(2) 1.97(2) 2.774(2) 171(2) yes
O4 H42 O5 1_545 0.78(2) 2.11(2) 2.878(2) 169(2) yes
O5 H51 O3 2_666 0.79(3) 2.28(3) 2.984(2) 148(3) yes
O5 H52 O6 2_566 0.83(4) 1.97(4) 2.772(2) 163(3) yes
O6 H61 N1 2_565 0.92(2) 1.88(2) 2.799(2) 176(2) yes
O6 H62 O2 1_545 0.82(3) 1.96(3) 2.771(2) 175(3) yes

loop_
_geom_torsion_atom_site_label_1
_geom_torsion_atom_site_label_2
_geom_torsion_atom_site_label_3
_geom_torsion_atom_site_label_4
_geom_torsion_site_symmetry_1
_geom_torsion
_geom_torsion_publ_flag
O3 Co1 O1 C6 . -14.28(11) no
O3 Co1 O1 C6 2_566 165.72(11) no
O4 Co1 O1 C6 . -102.63(12) no
O4 Co1 O1 C6 2_566 77.37(12) no
C5 N1 C1 C2 . 0.79(19) no
N1 C1 C2 C3 . -0.70(19) no
N1 C1 C2 C6 . 179.09(11) no
C1 C2 C3 C4 . -0.37(19) no
C6 C2 C3 C4 . 179.84(11) no
C2 C3 C4 C5 . 1.3(2) no
C1 N1 C5 C4 . 0.20(19) no
C1 N1 C5 C7 . -179.52(11) no
C3 C4 C5 N1 . -1.2(2) no
C3 C4 C5 C7 . 178.47(12) no
Co1 O1 C6 O2 . 5.01(19) no
Co1 O1 C6 C2 . -175.66(8) no
C3 C2 C6 O1 . 7.65(17) no
C1 C2 C6 O1 . -172.13(11) no
C3 C2 C6 O2 . -172.97(12) no
C1 C2 C6 O2 . 7.24(17) no
